data_4119542
loop_
_publ_author_name
'Daniel L. M. Suess'
'Jonas C. Peters'

_publ_contact_author_address
;Caltech Division of Chemistry and Chemical Engineering
1200 E. California Blvd.
Pasadena, CA 91125
;
_publ_contact_author_email jpeters@caltech.edu
_publ_contact_author_name 'Jonas C. Peters'
_publ_contact_author_phone 626-395-3113
_publ_section_title
;
 H-H and Si-H Bond Addition to Fe\\tbNNR2 Intermediates Derived from N2
;
_journal_name_full 'Journal of the American Chemical Society'
_journal_page_first 4938
_journal_page_last 4941
_journal_paper_doi 10.1021/ja400836u
_journal_volume 135
_journal_year 2013
_chemical_formula_sum 'C30 H41 B Br Fe P2'
_chemical_formula_weight 610.14
_chemical_name_systematic
;
 ?
;
_space_group_IT_number 15
_symmetry_cell_setting monoclinic
_symmetry_space_group_name_Hall '-C 2yc'
_symmetry_space_group_name_H-M 'C 1 2/c 1'
_atom_sites_solution_hydrogens geom
_atom_sites_solution_primary direct
_atom_sites_solution_secondary difmap
_audit_creation_method SHELXL-97
_cell_angle_alpha 90.00
_cell_angle_beta 104.872(8)
_cell_angle_gamma 90.00
_cell_formula_units_Z 8
_cell_length_a 18.921(3)
_cell_length_b 9.9768(12)
_cell_length_c 31.705(4)
_cell_measurement_reflns_used 9456
_cell_measurement_temperature 100(2)
_cell_measurement_theta_max 41.66
_cell_measurement_theta_min 2.51
_cell_volume 5784.5(14)
_computing_cell_refinement 'Bruker SAINT'
_computing_data_collection 'Bruker APEX2'
_computing_data_reduction 'Bruker SAINT'
_computing_molecular_graphics 'Bruker SHELXTL'
_computing_publication_material 'Bruker SHELXTL'
_computing_structure_refinement 'SHELXL-97 (Sheldrick, 2008)'
_computing_structure_solution 'SHELXS-97 (Sheldrick, 2008)'
_diffrn_ambient_temperature 100(2)
_diffrn_detector_area_resol_mean 8.33
_diffrn_measured_fraction_theta_full 0.993
_diffrn_measured_fraction_theta_max 0.993
_diffrn_measurement_device_type 'Bruker APEX-II CCD'
_diffrn_measurement_method '\f and \w scans'
_diffrn_radiation_monochromator graphite
_diffrn_radiation_source 'fine-focus sealed tube'
_diffrn_radiation_type MoK\a
_diffrn_radiation_wavelength 0.71073
_diffrn_reflns_av_R_equivalents 0.0437
_diffrn_reflns_av_sigmaI/netI 0.0408
_diffrn_reflns_limit_h_max 36
_diffrn_reflns_limit_h_min -36
_diffrn_reflns_limit_k_max 19
_diffrn_reflns_limit_k_min -19
_diffrn_reflns_limit_l_max 62
_diffrn_reflns_limit_l_min -59
_diffrn_reflns_number 130537
_diffrn_reflns_theta_full 44.08
_diffrn_reflns_theta_max 44.08
_diffrn_reflns_theta_min 2.23
_exptl_absorpt_coefficient_mu 2.031
_exptl_absorpt_correction_type none
_exptl_absorpt_process_details none
_exptl_crystal_colour red
_exptl_crystal_density_diffrn 1.401
_exptl_crystal_description chunk
_exptl_crystal_F_000 2536
_exptl_crystal_size_max 0.388
_exptl_crystal_size_mid 0.312
_exptl_crystal_size_min 0.298
_refine_diff_density_max 0.987
_refine_diff_density_min -1.739
_refine_diff_density_rms 0.101
_refine_ls_extinction_method none
_refine_ls_goodness_of_fit_ref 1.039
_refine_ls_hydrogen_treatment mixed
_refine_ls_matrix_type full
_refine_ls_number_parameters 344
_refine_ls_number_reflns 22550
_refine_ls_number_restraints 0
_refine_ls_restrained_S_all 1.039
_refine_ls_R_factor_all 0.0675
_refine_ls_R_factor_gt 0.0414
_refine_ls_shift/su_max 0.006
_refine_ls_shift/su_mean 0.000
_refine_ls_structure_factor_coef Fsqd
_refine_ls_weighting_details 'calc w=1/[\s^2^(Fo^2^)+(0.0418P)^2^+5.3349P] where P=(Fo^2^+2Fc^2^)/3'
_refine_ls_weighting_scheme calc
_refine_ls_wR_factor_gt 0.0929
_refine_ls_wR_factor_ref 0.1012
_reflns_number_gt 16686
_reflns_number_total 22550
_reflns_threshold_expression >2sigma(I)
_cod_data_source_file ja400836u_si_002_2.cif
_cod_data_source_block 3a
_cod_original_cell_volume 5784.4(13)
_cod_database_code 4119542

loop_
_symmetry_equiv_pos_as_xyz
'x, y, z'
'-x, y, -z+1/2'
'x+1/2, y+1/2, z'
'-x+1/2, y+1/2, -z+1/2'
'-x, -y, -z'
'x, -y, z-1/2'
'-x+1/2, -y+1/2, -z'
'x+1/2, -y+1/2, z-1/2'

loop_
_atom_site_label
_atom_site_type_symbol
_atom_site_fract_x
_atom_site_fract_y
_atom_site_fract_z
_atom_site_U_iso_or_equiv
_atom_site_adp_type
_atom_site_occupancy
_atom_site_symmetry_multiplicity
_atom_site_calc_flag
_atom_site_refinement_flags
Fe1 Fe 0.636322(8) 0.278912(14) 0.606435(4) 0.00984(2) Uani 1 1 d .
Br1 Br 0.582959(7) 0.494059(11) 0.586543(4) 0.02057(3) Uani 1 1 d .
P2 P 0.615029(14) 0.21735(3) 0.674603(8) 0.01054(4) Uani 1 1 d .
P1 P 0.765032(14) 0.26489(3) 0.615148(8) 0.01072(4) Uani 1 1 d .
C8 C 0.72644(6) 0.01626(10) 0.58419(3) 0.01250(14) Uani 1 1 d .
C7 C 0.78034(5) 0.11533(10) 0.58609(3) 0.01268(14) Uani 1 1 d .
C16 C 0.83273(5) 0.23891(11) 0.66912(3) 0.01349(15) Uani 1 1 d .
H16 H 0.8188 0.2996 0.6908 0.016 Uiso 1 1 calc R
C1 C 0.58721(5) 0.10337(9) 0.56383(3) 0.01136(13) Uani 1 1 d .
C28 C 0.52781(6) 0.26559(11) 0.68780(3) 0.01461(15) Uani 1 1 d .
H28 H 0.5266 0.2216 0.7159 0.018 Uiso 1 1 calc R
C25 C 0.68791(6) 0.26866(10) 0.72391(3) 0.01300(14) Uani 1 1 d .
H25 H 0.7317 0.2127 0.7237 0.016 Uiso 1 1 calc R
C27 C 0.71102(6) 0.41520(11) 0.72001(4) 0.01628(17) Uani 1 1 d .
H27A H 0.6732 0.4754 0.7252 0.024 Uiso 1 1 calc R
H27B H 0.7173 0.4308 0.6907 0.024 Uiso 1 1 calc R
H27C H 0.7573 0.4327 0.7417 0.024 Uiso 1 1 calc R
C19 C 0.61467(5) 0.03407(10) 0.67502(3) 0.01190(14) Uani 1 1 d .
C6 C 0.51351(6) 0.08189(12) 0.56504(4) 0.01648(17) Uani 1 1 d .
C20 C 0.63724(5) -0.03014(9) 0.64071(3) 0.01175(14) Uani 1 1 d .
C2 C 0.59770(6) 0.18466(11) 0.52920(3) 0.01524(16) Uani 1 1 d .
C4 C 0.46768(6) 0.21405(13) 0.49996(4) 0.01961(19) Uani 1 1 d .
C30 C 0.46196(6) 0.21578(14) 0.65236(4) 0.0221(2) Uani 1 1 d .
H30A H 0.4168 0.2391 0.6603 0.033 Uiso 1 1 calc R
H30B H 0.4649 0.1182 0.6496 0.033 Uiso 1 1 calc R
H30C H 0.4620 0.2581 0.6245 0.033 Uiso 1 1 calc R
C13 C 0.80261(6) 0.40906(11) 0.59109(3) 0.01604(17) Uani 1 1 d .
H13 H 0.8554 0.3918 0.5929 0.019 Uiso 1 1 calc R
C29 C 0.52161(6) 0.41765(12) 0.69336(4) 0.01928(19) Uani 1 1 d .
H29A H 0.5264 0.4632 0.6669 0.029 Uiso 1 1 calc R
H29B H 0.5605 0.4479 0.7183 0.029 Uiso 1 1 calc R
H29C H 0.4739 0.4389 0.6984 0.029 Uiso 1 1 calc R
B1 B 0.65435(6) 0.04995(11) 0.60052(3) 0.01148(15) Uani 1 1 d .
C26 C 0.67145(7) 0.24331(12) 0.76819(3) 0.01872(18) Uani 1 1 d .
H26A H 0.7141 0.2683 0.7917 0.028 Uiso 1 1 calc R
H26B H 0.6605 0.1481 0.7708 0.028 Uiso 1 1 calc R
H26C H 0.6293 0.2974 0.7704 0.028 Uiso 1 1 calc R
C18 C 0.82785(6) 0.09372(11) 0.68456(3) 0.01606(16) Uani 1 1 d .
H18A H 0.8465 0.0325 0.6658 0.024 Uiso 1 1 calc R
H18B H 0.7768 0.0717 0.6830 0.024 Uiso 1 1 calc R
H18C H 0.8572 0.0846 0.7148 0.024 Uiso 1 1 calc R
C24 C 0.59404(6) -0.04125(11) 0.70746(3) 0.01556(16) Uani 1 1 d .
H24 H 0.5776 0.0033 0.7297 0.019 Uiso 1 1 calc R
C3 C 0.53893(7) 0.24070(13) 0.49821(4) 0.01966(19) Uani 1 1 d .
C21 C 0.63998(6) -0.17138(10) 0.64170(4) 0.01667(17) Uani 1 1 d .
H21 H 0.6557 -0.2174 0.6195 0.020 Uiso 1 1 calc R
C23 C 0.59752(6) -0.18079(11) 0.70717(4) 0.01732(18) Uani 1 1 d .
H23 H 0.5844 -0.2313 0.7294 0.021 Uiso 1 1 calc R
C10 C 0.80039(7) -0.13237(12) 0.55106(4) 0.01914(19) Uani 1 1 d .
H10 H 0.8069 -0.2175 0.5392 0.023 Uiso 1 1 calc R
C12 C 0.84284(6) 0.09170(12) 0.57085(4) 0.01722(17) Uani 1 1 d .
H12 H 0.8779 0.1608 0.5723 0.021 Uiso 1 1 calc R
C17 C 0.91237(6) 0.26980(14) 0.66956(4) 0.0211(2) Uani 1 1 d .
H17A H 0.9442 0.2492 0.6984 0.032 Uiso 1 1 calc R
H17B H 0.9170 0.3649 0.6630 0.032 Uiso 1 1 calc R
H17C H 0.9268 0.2150 0.6475 0.032 Uiso 1 1 calc R
C9 C 0.73796(6) -0.10815(11) 0.56576(4) 0.01631(17) Uani 1 1 d .
H9 H 0.7024 -0.1770 0.5633 0.020 Uiso 1 1 calc R
C11 C 0.85319(7) -0.03299(13) 0.55359(4) 0.01973(19) Uani 1 1 d .
H11 H 0.8956 -0.0501 0.5437 0.024 Uiso 1 1 calc R
C22 C 0.62038(7) -0.24562(11) 0.67419(4) 0.01844(18) Uani 1 1 d .
H22 H 0.6227 -0.3407 0.6738 0.022 Uiso 1 1 calc R
C15 C 0.76138(7) 0.42653(13) 0.54317(4) 0.0214(2) Uani 1 1 d .
H15A H 0.7093 0.4409 0.5410 0.032 Uiso 1 1 calc R
H15B H 0.7673 0.3458 0.5268 0.032 Uiso 1 1 calc R
H15C H 0.7811 0.5041 0.5310 0.032 Uiso 1 1 calc R
C5 C 0.45525(6) 0.13304(13) 0.53313(4) 0.01992(19) Uani 1 1 d .
C14 C 0.79632(7) 0.53616(12) 0.61724(4) 0.0215(2) Uani 1 1 d .
H14A H 0.8164 0.6127 0.6048 0.032 Uiso 1 1 calc R
H14B H 0.8238 0.5238 0.6477 0.032 Uiso 1 1 calc R
H14C H 0.7448 0.5531 0.6159 0.032 Uiso 1 1 calc R
H2 H 0.6448(10) 0.1951(19) 0.5267(6) 0.022(4) Uiso 1 1 d .
H5 H 0.4034(11) 0.115(2) 0.5333(7) 0.033(5) Uiso 1 1 d .
H3 H 0.5466(10) 0.2979(19) 0.4754(6) 0.025(5) Uiso 1 1 d .
H4 H 0.4302(11) 0.2516(19) 0.4790(6) 0.024(5) Uiso 1 1 d .
H6 H 0.5058(11) 0.028(2) 0.5868(7) 0.027(5) Uiso 1 1 d .

loop_
_atom_site_aniso_label
_atom_site_aniso_U_11
_atom_site_aniso_U_22
_atom_site_aniso_U_33
_atom_site_aniso_U_23
_atom_site_aniso_U_13
_atom_site_aniso_U_12
Fe1 0.00967(5) 0.00819(5) 0.01115(5) -0.00001(4) 0.00173(4) 0.00039(4)
Br1 0.02676(6) 0.01289(5) 0.02089(5) 0.00262(3) 0.00394(4) 0.00636(4)
P2 0.00966(9) 0.00982(9) 0.01233(9) 0.00002(7) 0.00318(7) 0.00021(7)
P1 0.00997(9) 0.01087(9) 0.01121(8) 0.00090(7) 0.00249(7) -0.00105(7)
C8 0.0124(4) 0.0112(3) 0.0137(3) 0.0001(3) 0.0030(3) 0.0021(3)
C7 0.0116(4) 0.0140(4) 0.0128(3) 0.0007(3) 0.0040(3) 0.0004(3)
C16 0.0106(3) 0.0164(4) 0.0128(3) 0.0013(3) 0.0017(3) -0.0004(3)
C1 0.0105(3) 0.0106(3) 0.0125(3) -0.0020(3) 0.0021(3) -0.0003(3)
C28 0.0115(4) 0.0162(4) 0.0170(4) -0.0009(3) 0.0053(3) 0.0004(3)
C25 0.0120(3) 0.0125(4) 0.0140(3) -0.0010(3) 0.0026(3) 0.0012(3)
C27 0.0145(4) 0.0145(4) 0.0189(4) -0.0034(3) 0.0027(3) -0.0020(3)
C19 0.0110(3) 0.0104(3) 0.0141(3) 0.0016(3) 0.0029(3) -0.0009(3)
C6 0.0123(4) 0.0188(4) 0.0182(4) 0.0013(3) 0.0038(3) 0.0006(3)
C20 0.0110(3) 0.0093(3) 0.0145(3) 0.0010(3) 0.0023(3) 0.0000(3)
C2 0.0132(4) 0.0174(4) 0.0142(3) 0.0019(3) 0.0018(3) -0.0010(3)
C4 0.0156(4) 0.0226(5) 0.0176(4) 0.0001(4) -0.0013(3) 0.0030(4)
C30 0.0112(4) 0.0274(6) 0.0273(5) -0.0076(4) 0.0041(4) -0.0014(4)
C13 0.0148(4) 0.0168(4) 0.0160(4) 0.0034(3) 0.0029(3) -0.0044(3)
C29 0.0141(4) 0.0186(4) 0.0260(5) -0.0031(4) 0.0069(4) 0.0042(3)
B1 0.0111(4) 0.0102(4) 0.0129(4) -0.0006(3) 0.0026(3) 0.0007(3)
C26 0.0201(5) 0.0217(5) 0.0137(4) -0.0001(3) 0.0031(3) 0.0009(4)
C18 0.0142(4) 0.0174(4) 0.0156(4) 0.0042(3) 0.0021(3) 0.0027(3)
C24 0.0153(4) 0.0153(4) 0.0163(4) 0.0028(3) 0.0045(3) -0.0023(3)
C3 0.0181(4) 0.0232(5) 0.0154(4) 0.0044(3) 0.0001(3) -0.0005(4)
C21 0.0201(5) 0.0099(3) 0.0206(4) 0.0012(3) 0.0063(3) 0.0003(3)
C23 0.0159(4) 0.0157(4) 0.0194(4) 0.0061(3) 0.0027(3) -0.0030(3)
C10 0.0212(5) 0.0178(4) 0.0196(4) 0.0000(3) 0.0074(4) 0.0077(4)
C12 0.0136(4) 0.0221(5) 0.0176(4) -0.0005(3) 0.0071(3) 0.0003(3)
C17 0.0116(4) 0.0305(6) 0.0200(4) 0.0038(4) 0.0019(3) -0.0038(4)
C9 0.0173(4) 0.0133(4) 0.0188(4) -0.0011(3) 0.0055(3) 0.0024(3)
C11 0.0174(4) 0.0244(5) 0.0192(4) -0.0002(4) 0.0080(3) 0.0064(4)
C22 0.0206(5) 0.0103(4) 0.0231(4) 0.0044(3) 0.0032(4) -0.0009(3)
C15 0.0230(5) 0.0247(5) 0.0157(4) 0.0060(4) 0.0037(4) -0.0055(4)
C5 0.0104(4) 0.0258(5) 0.0222(4) 0.0002(4) 0.0018(3) 0.0019(4)
C14 0.0231(5) 0.0148(4) 0.0240(5) 0.0008(4) 0.0016(4) -0.0070(4)

loop_
_atom_type_symbol
_atom_type_description
_atom_type_scat_dispersion_real
_atom_type_scat_dispersion_imag
_atom_type_scat_source
C C 0.0033 0.0016 'International Tables Vol C Tables 4.2.6.8 and 6.1.1.4'
H H 0.0000 0.0000 'International Tables Vol C Tables 4.2.6.8 and 6.1.1.4'
B B 0.0013 0.0007 'International Tables Vol C Tables 4.2.6.8 and 6.1.1.4'
P P 0.1023 0.0942 'International Tables Vol C Tables 4.2.6.8 and 6.1.1.4'
Fe Fe 0.3463 0.8444 'International Tables Vol C Tables 4.2.6.8 and 6.1.1.4'
Br Br -0.2901 2.4595 'International Tables Vol C Tables 4.2.6.8 and 6.1.1.4'

loop_
_geom_angle_atom_site_label_1
_geom_angle_atom_site_label_2
_geom_angle_atom_site_label_3
_geom_angle
C1 Fe1 B1 40.25(4)
C1 Fe1 P2 101.74(3)
B1 Fe1 P2 83.23(3)
C1 Fe1 P1 105.95(3)
B1 Fe1 P1 77.58(3)
P2 Fe1 P1 106.609(12)
C1 Fe1 Br1 117.23(3)
B1 Fe1 Br1 157.42(3)
P2 Fe1 Br1 108.270(9)
P1 Fe1 Br1 115.703(10)
C1 Fe1 C2 33.65(3)
B1 Fe1 C2 64.64(4)
P2 Fe1 C2 134.75(3)
P1 Fe1 C2 97.02(3)
Br1 Fe1 C2 94.61(3)
C1 Fe1 C6 25.64(3)
B1 Fe1 C6 56.41(4)
P2 Fe1 C6 86.38(2)
P1 Fe1 C6 130.61(2)
Br1 Fe1 C6 103.91(2)
C2 Fe1 C6 49.76(3)
C19 P2 C28 104.54(5)
C19 P2 C25 105.72(4)
C28 P2 C25 104.27(5)
C19 P2 Fe1 105.47(3)
C28 P2 Fe1 120.18(4)
C25 P2 Fe1 115.35(4)
C7 P1 C13 107.52(5)
C7 P1 C16 100.89(5)
C13 P1 C16 103.81(5)
C7 P1 Fe1 106.31(3)
C13 P1 Fe1 113.28(4)
C16 P1 Fe1 123.55(3)
C7 C8 C9 116.53(9)
C7 C8 B1 120.12(9)
C9 C8 B1 123.28(9)
C12 C7 C8 122.01(10)
C12 C7 P1 124.72(8)
C8 C7 P1 112.94(7)
C17 C16 C18 108.96(9)
C17 C16 P1 114.84(7)
C18 C16 P1 109.75(7)
C17 C16 H16 107.7
C18 C16 H16 107.7
P1 C16 H16 107.7
C2 C1 C6 116.12(9)
C2 C1 B1 121.14(9)
C6 C1 B1 122.59(9)
C2 C1 Fe1 84.37(6)
C6 C1 Fe1 110.87(7)
B1 C1 Fe1 72.04(5)
C30 C28 C29 109.47(9)
C30 C28 P2 110.59(8)
C29 C28 P2 112.25(7)
C30 C28 H28 108.1
C29 C28 H28 108.1
P2 C28 H28 108.1
C26 C25 C27 111.00(9)
C26 C25 P2 116.11(8)
C27 C25 P2 110.87(7)
C26 C25 H25 106.0
C27 C25 H25 106.0
P2 C25 H25 106.0
C25 C27 H27A 109.5
C25 C27 H27B 109.5
H27A C27 H27B 109.5
C25 C27 H27C 109.5
H27A C27 H27C 109.5
H27B C27 H27C 109.5
C24 C19 C20 120.90(9)
C24 C19 P2 122.79(8)
C20 C19 P2 116.31(7)
C5 C6 C1 121.73(10)
C5 C6 Fe1 116.66(8)
C1 C6 Fe1 43.49(5)
C5 C6 H6 120.9(13)
C1 C6 H6 117.2(13)
Fe1 C6 H6 107.6(13)
C21 C20 C19 116.77(9)
C21 C20 B1 120.09(9)
C19 C20 B1 123.04(8)
C3 C2 C1 121.90(10)
C3 C2 Fe1 120.53(8)
C1 C2 Fe1 61.98(5)
C3 C2 H2 120.4(12)
C1 C2 H2 117.5(12)
Fe1 C2 H2 89.8(12)
C3 C4 C5 119.64(10)
C3 C4 H4 118.2(12)
C5 C4 H4 122.2(12)
C28 C30 H30A 109.5
C28 C30 H30B 109.5
H30A C30 H30B 109.5
C28 C30 H30C 109.5
H30A C30 H30C 109.5
H30B C30 H30C 109.5
C15 C13 C14 110.59(10)
C15 C13 P1 110.22(8)
C14 C13 P1 109.11(8)
C15 C13 H13 109.0
C14 C13 H13 109.0
P1 C13 H13 109.0
C28 C29 H29A 109.5
C28 C29 H29B 109.5
H29A C29 H29B 109.5
C28 C29 H29C 109.5
H29A C29 H29C 109.5
H29B C29 H29C 109.5
C1 B1 C20 117.69(9)
C1 B1 C8 114.86(8)
C20 B1 C8 120.67(8)
C1 B1 Fe1 67.71(5)
C20 B1 Fe1 111.19(6)
C8 B1 Fe1 112.60(7)
C25 C26 H26A 109.5
C25 C26 H26B 109.5
H26A C26 H26B 109.5
C25 C26 H26C 109.5
H26A C26 H26C 109.5
H26B C26 H26C 109.5
C16 C18 H18A 109.5
C16 C18 H18B 109.5
H18A C18 H18B 109.5
C16 C18 H18C 109.5
H18A C18 H18C 109.5
H18B C18 H18C 109.5
C23 C24 C19 120.41(10)
C23 C24 H24 119.8
C19 C24 H24 119.8
C4 C3 C2 120.04(11)
C4 C3 H3 118.7(12)
C2 C3 H3 121.3(12)
C22 C21 C20 122.16(10)
C22 C21 H21 118.9
C20 C21 H21 118.9
C22 C23 C24 119.61(10)
C22 C23 H23 120.2
C24 C23 H23 120.2
C11 C10 C9 120.80(10)
C11 C10 H10 119.6
C9 C10 H10 119.6
C11 C12 C7 119.99(11)
C11 C12 H12 120.0
C7 C12 H12 120.0
C16 C17 H17A 109.5
C16 C17 H17B 109.5
H17A C17 H17B 109.5
C16 C17 H17C 109.5
H17A C17 H17C 109.5
H17B C17 H17C 109.5
C10 C9 C8 121.56(11)
C10 C9 H9 119.2
C8 C9 H9 119.2
C12 C11 C10 119.09(10)
C12 C11 H11 120.5
C10 C11 H11 120.5
C23 C22 C21 120.13(10)
C23 C22 H22 119.9
C21 C22 H22 119.9
C13 C15 H15A 109.5
C13 C15 H15B 109.5
H15A C15 H15B 109.5
C13 C15 H15C 109.5
H15A C15 H15C 109.5
H15B C15 H15C 109.5
C6 C5 C4 120.47(11)
C6 C5 H5 121.7(12)
C4 C5 H5 117.8(12)
C13 C14 H14A 109.5
C13 C14 H14B 109.5
H14A C14 H14B 109.5
C13 C14 H14C 109.5
H14A C14 H14C 109.5
H14B C14 H14C 109.5

loop_
_geom_bond_atom_site_label_1
_geom_bond_atom_site_label_2
_geom_bond_distance
Fe1 C1 2.2608(9)
Fe1 B1 2.3243(11)
Fe1 P2 2.3785(4)
Fe1 P1 2.3835(5)
Fe1 Br1 2.3870(3)
Fe1 C2 2.5486(11)
Fe1 C6 3.0692(12)
P2 C19 1.8286(10)
P2 C28 1.8666(11)
P2 C25 1.8711(10)
P1 C7 1.8155(10)
P1 C13 1.8532(11)
P1 C16 1.8737(10)
C8 C7 1.4105(14)
C8 C9 1.4124(14)
C8 B1 1.6136(15)
C7 C12 1.4074(15)
C16 C17 1.5346(15)
C16 C18 1.5395(15)
C16 H16 1.0000
C1 C2 1.4191(14)
C1 C6 1.4212(15)
C1 B1 1.5789(14)
C28 C30 1.5307(16)
C28 C29 1.5353(16)
C28 H28 1.0000
C25 C26 1.5349(15)
C25 C27 1.5400(15)
C25 H25 1.0000
C27 H27A 0.9800
C27 H27B 0.9800
C27 H27C 0.9800
C19 C24 1.4073(14)
C19 C20 1.4195(14)
C6 C5 1.3880(16)
C6 H6 0.92(2)
C20 C21 1.4101(14)
C20 B1 1.6057(15)
C2 C3 1.3977(15)
C2 H2 0.921(19)
C4 C3 1.3891(18)
C4 C5 1.3935(18)
C4 H4 0.918(19)
C30 H30A 0.9800
C30 H30B 0.9800
C30 H30C 0.9800
C13 C15 1.5292(15)
C13 C14 1.5363(17)
C13 H13 1.0000
C29 H29A 0.9800
C29 H29B 0.9800
C29 H29C 0.9800
C26 H26A 0.9800
C26 H26B 0.9800
C26 H26C 0.9800
C18 H18A 0.9800
C18 H18B 0.9800
C18 H18C 0.9800
C24 C23 1.3939(16)
C24 H24 0.9500
C3 H3 0.962(19)
C21 C22 1.3939(16)
C21 H21 0.9500
C23 C22 1.3896(18)
C23 H23 0.9500
C10 C11 1.3952(19)
C10 C9 1.3976(16)
C10 H10 0.9500
C12 C11 1.3930(17)
C12 H12 0.9500
C17 H17A 0.9800
C17 H17B 0.9800
C17 H17C 0.9800
C9 H9 0.9500
C11 H11 0.9500
C22 H22 0.9500
C15 H15A 0.9800
C15 H15B 0.9800
C15 H15C 0.9800
C5 H5 1.00(2)
C14 H14A 0.9800
C14 H14B 0.9800
C14 H14C 0.9800
